data_7700272
loop_
_publ_author_name
'Some\,san, Adrian-Alexandru'
'Roisnel, Thierry'
'Dorcet, Vincent'
'Silvestru, Cristian'
'Sarazin, Yann'

_publ_section_title
;
 Aminofluoroalkoxide amido and boryloxo lead(ii) complexes.
;
_journal_issue 27
_journal_name_full 'Dalton transactions (Cambridge, England : 2003)'
_journal_page_first 9944
_journal_page_last 9948
_journal_paper_doi 10.1039/c9dt02110h
_journal_volume 48
_journal_year 2019
_chemical_compound_source 'synthesis as described'
_chemical_formula_moiety 'C120 H184 B4 O6 Pb4'
_chemical_formula_sum 'C120 H184 B4 O6 Pb4'
_chemical_formula_weight 2594.66
_space_group_crystal_system monoclinic
_space_group_IT_number 14
_space_group_name_Hall '-P 2yn'
_space_group_name_H-M_alt 'P 1 21/n 1'
_symmetry_space_group_name_Hall '-P 2yn'
_symmetry_space_group_name_H-M 'P 1 21/n 1'
_atom_sites_solution_hydrogens geom
_atom_sites_solution_primary dual
_atom_sites_solution_secondary difmap
_audit_update_record
;
2019-06-07 deposited with the CCDC.    2019-06-17 downloaded from the CCDC.
;
_cell_angle_alpha 90
_cell_angle_beta 92.021(2)
_cell_angle_gamma 90
_cell_formula_units_Z 2
_cell_length_a 13.4703(4)
_cell_length_b 17.3016(7)
_cell_length_c 25.8438(8)
_cell_measurement_reflns_used 9901
_cell_measurement_temperature 150
_cell_measurement_theta_max 27.4873
_cell_measurement_theta_min 2.4829
_cell_measurement_wavelength 0.71073
_cell_volume 6019.4(4)
_computing_cell_refinement 'APEX3 (Bruker, 2015)'
_computing_data_collection 'SAINT (Bruker, 2014)'
_computing_data_reduction 'SAINT (Bruker, 2014)'
_computing_molecular_graphics 'SXGRAPH (L. Farrugia, 1999), Mercury (CSD, 2016)'
_computing_publication_material 'CRYSCALC (T. Roisnel, local program, 2019)'
_computing_structure_refinement 'SHELXL-2018_3 (Sheldrick, 2018)'
_computing_structure_solution 'SHELXT (G. Sheldrick, 2015)'
_diffrn_ambient_temperature 150
_diffrn_detector '(CMOS) PHOTON 100'
_diffrn_detector_area_resol_mean 10.4167
_diffrn_measured_fraction_theta_full 0.987
_diffrn_measured_fraction_theta_max 0.985
_diffrn_measurement_device_type 'D8 VENTURE Bruker AXS'
_diffrn_measurement_method 'rotation images'
_diffrn_radiation_monochromator 'multilayer monochromator'
_diffrn_radiation_probe x-ray
_diffrn_radiation_source 'Incoatec microfocus sealed tube'
_diffrn_radiation_type MoK\a
_diffrn_radiation_wavelength 0.71073
_diffrn_reflns_av_R_equivalents 0.1135
_diffrn_reflns_av_unetI/netI 0.0925
_diffrn_reflns_limit_h_max 17
_diffrn_reflns_limit_h_min -17
_diffrn_reflns_limit_k_max 22
_diffrn_reflns_limit_k_min -22
_diffrn_reflns_limit_l_max 33
_diffrn_reflns_limit_l_min -33
_diffrn_reflns_number 54935
_diffrn_reflns_theta_full 25.000
_diffrn_reflns_theta_max 27.519
_diffrn_reflns_theta_min 2.354
_diffrn_source_current 1.0
_diffrn_source_voltage 50.0
_exptl_absorpt_coefficient_mu 5.626
_exptl_absorpt_correction_T_max 0.845
_exptl_absorpt_correction_T_min 0.579
_exptl_absorpt_correction_type multi-scan
_exptl_absorpt_process_details
;
  [Sheldrick, G.M. (2014). SADABS Bruker AXS Inc., Madison, Wisconsin, USA]
;
_exptl_crystal_colour colourless
_exptl_crystal_density_diffrn 1.432
_exptl_crystal_description stick
_exptl_crystal_F_000 2600
_exptl_crystal_size_max 0.120
_exptl_crystal_size_mid 0.050
_exptl_crystal_size_min 0.030
_refine_diff_density_max 2.442
_refine_diff_density_min -2.976
_refine_diff_density_rms 0.205
_refine_ls_extinction_method none
_refine_ls_goodness_of_fit_ref 1.011
_refine_ls_hydrogen_treatment constr
_refine_ls_matrix_type full
_refine_ls_number_parameters 625
_refine_ls_number_reflns 13672
_refine_ls_number_restraints 552
_refine_ls_restrained_S_all 0.995
_refine_ls_R_factor_all 0.0939
_refine_ls_R_factor_gt 0.0537
_refine_ls_shift/su_max 0.003
_refine_ls_shift/su_mean 0.000
_refine_ls_structure_factor_coef Fsqd
_refine_ls_weighting_details 'w=1/[\s^2^(Fo^2^)+(0.0574P)^2^+13.8844P] where P=(Fo^2^+2Fc^2^)/3'
_refine_ls_weighting_scheme calc
_refine_ls_wR_factor_gt 0.1156
_refine_ls_wR_factor_ref 0.1312
_reflns_Friedel_coverage 0.000
_reflns_number_gt 9479
_reflns_number_total 13672
_reflns_threshold_expression >2sigma(I)
_cod_data_source_file c9dt02110h2.cif
_cod_data_source_block SAA59
_cod_depositor_comments 'Adding full bibliography for 7700269--7700272.cif.'
_cod_database_code 7700272

loop_
_space_group_symop_operation_xyz
'x, y, z'
'-x+1/2, y+1/2, -z+1/2'
'-x, -y, -z'
'x-1/2, -y-1/2, z-1/2'

loop_
_atom_site_label
_atom_site_type_symbol
_atom_site_fract_x
_atom_site_fract_y
_atom_site_fract_z
_atom_site_U_iso_or_equiv
_atom_site_adp_type
_atom_site_occupancy
_atom_site_site_symmetry_order
_atom_site_calc_flag
_atom_site_refinement_flags_posn
_atom_site_refinement_flags_adp
_atom_site_refinement_flags_occupancy
_atom_site_disorder_assembly
_atom_site_disorder_group
Pb1 Pb 0.30814(2) 0.57381(2) 0.54830(2) 0.01714(8) Uani 1 1 d . . . . .
Pb2 Pb 0.48992(2) 0.56328(2) 0.44835(2) 0.02157(9) Uani 1 1 d . . . . .
O1 O 0.3826(4) 0.6624(3) 0.50036(19) 0.0176(11) Uani 1 1 d . . . . .
O2 O 0.3969(4) 0.4963(3) 0.5007(2) 0.0225(12) Uani 1 1 d . . . . .
O3 O 0.5596(3) 0.4621(3) 0.39501(18) 0.0148(10) Uani 1 1 d . . . . .
B1 B 0.3420(6) 0.7224(4) 0.4736(3) 0.0154(15) Uani 1 1 d . . . . .
C2 C 0.2262(5) 0.7444(4) 0.4744(3) 0.0135(13) Uani 1 1 d . . . . .
C3 C 0.2019(6) 0.8183(4) 0.4928(3) 0.0198(15) Uani 1 1 d . . . . .
C4 C 0.1040(6) 0.8453(4) 0.4890(3) 0.0281(19) Uani 1 1 d . . . . .
H4 H 0.089945 0.895851 0.501106 0.034 Uiso 1 1 calc R U . . .
C5 C 0.0263(6) 0.8004(5) 0.4681(4) 0.035(2) Uani 1 1 d . . . . .
C6 C 0.0499(6) 0.7274(4) 0.4521(3) 0.0258(17) Uani 1 1 d . . . . .
H6 H -0.001919 0.695185 0.438652 0.031 Uiso 1 1 calc R U . . .
C7 C 0.1458(5) 0.6985(4) 0.4546(3) 0.0177(14) Uani 1 1 d . . . . .
C8 C 0.2807(6) 0.8701(4) 0.5192(3) 0.0205(16) Uani 1 1 d . . . . .
H8 H 0.342733 0.839003 0.524642 0.025 Uiso 1 1 calc R U . . .
C9 C 0.3047(7) 0.9394(4) 0.4858(4) 0.034(2) Uani 1 1 d . . . . .
H9A H 0.355255 0.971272 0.503785 0.050 Uiso 1 1 calc R U . . .
H9B H 0.330009 0.921555 0.452787 0.050 Uiso 1 1 calc R U . . .
H9C H 0.244453 0.970143 0.479327 0.050 Uiso 1 1 calc R U . . .
C10 C 0.2467(6) 0.8969(5) 0.5723(3) 0.0296(19) Uani 1 1 d . . . . .
H10A H 0.231453 0.851782 0.593476 0.044 Uiso 1 1 calc R U . . .
H10B H 0.299873 0.927034 0.589607 0.044 Uiso 1 1 calc R U . . .
H10C H 0.187250 0.929176 0.567767 0.044 Uiso 1 1 calc R U . . .
C11 C -0.0798(7) 0.8316(6) 0.4618(5) 0.062(3) Uani 1 1 d . . . . .
H11 H -0.124770 0.785953 0.457105 0.074 Uiso 1 1 calc R U . . .
C12 C -0.1135(8) 0.8748(7) 0.5074(5) 0.073(4) Uani 1 1 d . . . . .
H12A H -0.105800 0.842229 0.538334 0.110 Uiso 1 1 calc R U . . .
H12B H -0.073396 0.921682 0.512091 0.110 Uiso 1 1 calc R U . . .
H12C H -0.183504 0.888955 0.502011 0.110 Uiso 1 1 calc R U . . .
C13 C -0.0902(12) 0.8794(11) 0.4130(7) 0.135(8) Uani 1 1 d . . . . .
H13A H -0.067325 0.849214 0.383642 0.203 Uiso 1 1 calc R U . . .
H13B H -0.160005 0.893590 0.406863 0.203 Uiso 1 1 calc R U . . .
H13C H -0.049897 0.926316 0.416944 0.203 Uiso 1 1 calc R U . . .
C14 C 0.1602(6) 0.6153(4) 0.4337(3) 0.0226(16) Uani 1 1 d . . . . .
H14 H 0.232214 0.601499 0.437255 0.027 Uiso 1 1 calc R U . . .
C15 C 0.1267(6) 0.6063(5) 0.3780(3) 0.0270(18) Uani 1 1 d . . . . .
H15A H 0.137568 0.552824 0.367018 0.041 Uiso 1 1 calc R U . . .
H15B H 0.055875 0.618764 0.374170 0.041 Uiso 1 1 calc R U . . .
H15C H 0.164812 0.641349 0.356528 0.041 Uiso 1 1 calc R U . . .
C16 C 0.0995(7) 0.5569(4) 0.4658(4) 0.034(2) Uani 1 1 d . . . . .
H16A H 0.119584 0.561231 0.502455 0.051 Uiso 1 1 calc R U . . .
H16B H 0.028497 0.568459 0.461285 0.051 Uiso 1 1 calc R U . . .
H16C H 0.112213 0.504214 0.453712 0.051 Uiso 1 1 calc R U . . .
C21 C 0.4171(5) 0.7732(4) 0.4408(3) 0.0157(14) Uani 1 1 d . . . . .
C22 C 0.5038(6) 0.8062(4) 0.4638(3) 0.0188(15) Uani 1 1 d . . . . .
C23 C 0.5638(6) 0.8543(4) 0.4339(3) 0.0194(15) Uani 1 1 d . . . . .
H23 H 0.621569 0.876260 0.450188 0.023 Uiso 1 1 calc R U . . .
C24 C 0.5439(5) 0.8712(4) 0.3828(3) 0.0181(15) Uani 1 1 d . . . . .
C25 C 0.4597(6) 0.8366(4) 0.3604(3) 0.0234(16) Uani 1 1 d . . . . .
H25 H 0.444232 0.846051 0.324780 0.028 Uiso 1 1 calc R U . . .
C26 C 0.3971(5) 0.7888(4) 0.3876(3) 0.0188(15) Uani 1 1 d . . . . .
C27 C 0.5369(6) 0.7907(4) 0.5200(3) 0.0223(16) Uani 1 1 d . . . . .
H27 H 0.482695 0.761453 0.536908 0.027 Uiso 1 1 calc R U . . .
C28 C 0.6314(7) 0.7389(5) 0.5211(4) 0.040(2) Uani 1 1 d . . . . .
H28A H 0.617909 0.691677 0.501148 0.060 Uiso 1 1 calc R U . . .
H28B H 0.686261 0.767175 0.505897 0.060 Uiso 1 1 calc R U . . .
H28C H 0.649659 0.725228 0.557016 0.060 Uiso 1 1 calc R U . . .
C29 C 0.5565(7) 0.8641(5) 0.5508(3) 0.032(2) Uani 1 1 d . . . . .
H29A H 0.577327 0.850774 0.586426 0.048 Uiso 1 1 calc R U . . .
H29B H 0.609066 0.893905 0.534785 0.048 Uiso 1 1 calc R U . . .
H29C H 0.495607 0.895156 0.551164 0.048 Uiso 1 1 calc R U . . .
C30 C 0.6120(6) 0.9216(4) 0.3524(3) 0.0251(17) Uani 1 1 d . . . . .
H30 H 0.663428 0.942989 0.377262 0.030 Uiso 1 1 calc R U . . .
C31 C 0.6652(7) 0.8751(5) 0.3128(4) 0.040(2) Uani 1 1 d . . . . .
H31A H 0.708922 0.909035 0.293558 0.059 Uiso 1 1 calc R U . . .
H31B H 0.704851 0.834678 0.330252 0.059 Uiso 1 1 calc R U . . .
H31C H 0.616436 0.851110 0.288722 0.059 Uiso 1 1 calc R U . . .
C32 C 0.5570(7) 0.9906(5) 0.3268(4) 0.038(2) Uani 1 1 d . . . . .
H32A H 0.522931 1.020042 0.353309 0.057 Uiso 1 1 calc R U . . .
H32B H 0.604947 1.024109 0.310074 0.057 Uiso 1 1 calc R U . . .
H32C H 0.508164 0.971557 0.300867 0.057 Uiso 1 1 calc R U . . .
C33 C 0.3116(6) 0.7495(4) 0.3577(3) 0.0213(16) Uani 1 1 d . . . . .
H33 H 0.279545 0.713423 0.382346 0.026 Uiso 1 1 calc R U . . .
C34 C 0.3488(8) 0.7003(6) 0.3134(4) 0.049(3) Uani 1 1 d . . . . .
H34A H 0.292121 0.675926 0.295039 0.073 Uiso 1 1 calc R U . . .
H34B H 0.384388 0.733207 0.289385 0.073 Uiso 1 1 calc R U . . .
H34C H 0.393681 0.660282 0.327339 0.073 Uiso 1 1 calc R U . . .
C35 C 0.2313(7) 0.8070(6) 0.3388(4) 0.046(2) Uani 1 1 d . . . . .
H35A H 0.178149 0.779059 0.319916 0.069 Uiso 1 1 calc R U . . .
H35B H 0.203921 0.833427 0.368654 0.069 Uiso 1 1 calc R U . . .
H35C H 0.260726 0.845075 0.315864 0.069 Uiso 1 1 calc R U . . .
B41 B 0.5759(6) 0.4637(4) 0.3436(3) 0.0146(15) Uani 1 1 d . . . . .
C42 C 0.4874(5) 0.4808(4) 0.3027(3) 0.0154(14) Uani 1 1 d . . . . .
C43 C 0.3922(5) 0.4483(4) 0.3089(3) 0.0136(13) Uani 1 1 d . . . . .
C44 C 0.3149(6) 0.4651(4) 0.2731(3) 0.0220(16) Uani 1 1 d . . . . .
H44 H 0.251667 0.442550 0.278179 0.026 Uiso 1 1 calc R U . . .
C45 C 0.3254(6) 0.5128(4) 0.2307(3) 0.0230(16) Uani 1 1 d . . . . .
C46 C 0.4197(6) 0.5436(4) 0.2239(3) 0.0265(17) Uani 1 1 d . . . . .
H46 H 0.429755 0.575991 0.194861 0.032 Uiso 1 1 calc R U . . .
C47 C 0.4995(6) 0.5287(4) 0.2580(3) 0.0213(15) Uani 1 1 d . . . . .
C48 C 0.3664(5) 0.3908(4) 0.3514(3) 0.0180(15) Uani 1 1 d . . . . .
H48 H 0.426894 0.383088 0.374343 0.022 Uiso 1 1 calc R U . . .
C49 C 0.2844(6) 0.4200(4) 0.3841(3) 0.0238(17) Uani 1 1 d . . . . .
H49A H 0.270096 0.381634 0.410700 0.036 Uiso 1 1 calc R U . . .
H49B H 0.304893 0.468628 0.400659 0.036 Uiso 1 1 calc R U . . .
H49C H 0.224550 0.428767 0.362156 0.036 Uiso 1 1 calc R U . . .
C50 C 0.3382(6) 0.3123(4) 0.3269(3) 0.0257(18) Uani 1 1 d . . . . .
H50A H 0.392439 0.294125 0.305750 0.039 Uiso 1 1 calc R U . . .
H50B H 0.326363 0.274604 0.354325 0.039 Uiso 1 1 calc R U . . .
H50C H 0.277678 0.318166 0.305048 0.039 Uiso 1 1 calc R U . . .
C51 C 0.2383(7) 0.5299(5) 0.1934(3) 0.034(2) Uani 1 1 d . . . . .
H51 H 0.193276 0.483995 0.194234 0.041 Uiso 1 1 calc R U . . .
C52 C 0.1786(8) 0.5985(5) 0.2119(4) 0.049(3) Uani 1 1 d . . . . .
H52A H 0.160898 0.590217 0.247967 0.074 Uiso 1 1 calc R U . . .
H52B H 0.218582 0.645684 0.209622 0.074 Uiso 1 1 calc R U . . .
H52C H 0.117992 0.603989 0.190170 0.074 Uiso 1 1 calc R U . . .
C53 C 0.2677(10) 0.5393(8) 0.1384(4) 0.071(4) Uani 1 1 d . . . . .
H53A H 0.305920 0.493989 0.127936 0.107 Uiso 1 1 calc R U . . .
H53B H 0.207991 0.544120 0.115839 0.107 Uiso 1 1 calc R U . . .
H53C H 0.308581 0.585815 0.135292 0.107 Uiso 1 1 calc R U . . .
C54 C 0.5982(7) 0.5650(5) 0.2460(4) 0.035(2) Uani 1 1 d . . . . .
H54 H 0.649721 0.542972 0.270572 0.041 Uiso 1 1 calc R U . . .
C55 C 0.5927(7) 0.6535(5) 0.2558(5) 0.054(3) Uani 1 1 d . . . . .
H55A H 0.656551 0.677292 0.248074 0.081 Uiso 1 1 calc R U . . .
H55B H 0.540139 0.676079 0.233412 0.081 Uiso 1 1 calc R U . . .
H55C H 0.578059 0.662960 0.292136 0.081 Uiso 1 1 calc R U . . .
C56 C 0.6295(8) 0.5475(8) 0.1912(4) 0.062(3) Uani 1 1 d . . . . .
H56A H 0.693595 0.572148 0.185315 0.093 Uiso 1 1 calc R U . . .
H56B H 0.635604 0.491492 0.186767 0.093 Uiso 1 1 calc R U . . .
H56C H 0.579370 0.567654 0.166326 0.093 Uiso 1 1 calc R U . . .
C61 C 0.6885(6) 0.4387(4) 0.3326(3) 0.0215(13) Uani 1 1 d . . . . .
C62 C 0.7051(6) 0.3586(5) 0.3248(3) 0.0257(14) Uani 1 1 d . . . . .
C63 C 0.8010(7) 0.3291(6) 0.3312(4) 0.0440(19) Uani 1 1 d . . . . .
H63 H 0.812008 0.275549 0.325810 0.053 Uiso 1 1 calc R U . . .
C64 C 0.8808(7) 0.3763(7) 0.3453(4) 0.0457(19) Uani 1 1 d . . . . .
C65 C 0.8650(6) 0.4540(6) 0.3495(3) 0.0418(18) Uani 1 1 d . . . . .
H65 H 0.920548 0.486872 0.356027 0.050 Uiso 1 1 calc R U . . .
C66 C 0.7711(6) 0.4867(5) 0.3447(3) 0.0297(15) Uani 1 1 d . . . . .
C67 C 0.6161(7) 0.3069(4) 0.3099(3) 0.0293(18) Uani 1 1 d . . . . .
H67 H 0.556216 0.332645 0.323898 0.035 Uiso 1 1 calc R U . . .
C68 C 0.5994(9) 0.3039(7) 0.2513(4) 0.060(3) Uani 1 1 d . . . . .
H68A H 0.597688 0.356559 0.237390 0.090 Uiso 1 1 calc R U . . .
H68B H 0.653627 0.275025 0.235968 0.090 Uiso 1 1 calc R U . . .
H68C H 0.536092 0.278066 0.242865 0.090 Uiso 1 1 calc R U . . .
C69 C 0.6190(10) 0.2262(6) 0.3325(5) 0.072(4) Uani 1 1 d . . . . .
H69A H 0.629775 0.229305 0.370102 0.107 Uiso 1 1 calc R U . . .
H69B H 0.555811 0.200062 0.324392 0.107 Uiso 1 1 calc R U . . .
H69C H 0.673346 0.197022 0.317496 0.107 Uiso 1 1 calc R U . . .
C70A C 0.9710(16) 0.3199(16) 0.3500(9) 0.033(3) Uani 0.436(19) 1 d . U P A 1
H70A H 0.948185 0.265308 0.345231 0.040 Uiso 0.436(19) 1 calc R U P A 1
C71A C 1.015(2) 0.3325(18) 0.4070(10) 0.049(7) Uani 0.436(19) 1 d . . P A 1
H71D H 1.029858 0.387369 0.412447 0.073 Uiso 0.436(19) 1 calc R U P A 1
H71E H 1.076018 0.302152 0.412014 0.073 Uiso 0.436(19) 1 calc R U P A 1
H71F H 0.966198 0.315601 0.431928 0.073 Uiso 0.436(19) 1 calc R U P A 1
C72A C 1.0420(7) 0.3420(6) 0.3076(4) 0.050(3) Uani 0.436(19) 1 d . . P A 1
H72A H 1.099844 0.307636 0.309271 0.075 Uiso 0.436(19) 1 calc R U P A 1
H72B H 1.007788 0.336837 0.273624 0.075 Uiso 0.436(19) 1 calc R U P A 1
H72C H 1.063757 0.395567 0.312582 0.075 Uiso 0.436(19) 1 calc R U P A 1
C70B C 0.9926(12) 0.3570(12) 0.3572(7) 0.033(3) Uani 0.564(19) 1 d . U P A 2
H70B H 1.025599 0.401636 0.375433 0.040 Uiso 0.564(19) 1 calc R U P A 2
C71B C 0.9979(16) 0.2862(16) 0.3916(9) 0.060(6) Uani 0.564(19) 1 d . . P A 2
H71A H 0.970422 0.298540 0.425214 0.090 Uiso 0.564(19) 1 calc R U P A 2
H71B H 1.067266 0.270017 0.396578 0.090 Uiso 0.564(19) 1 calc R U P A 2
H71C H 0.959328 0.244245 0.375212 0.090 Uiso 0.564(19) 1 calc R U P A 2
C72B C 1.0420(7) 0.3420(6) 0.3076(4) 0.050(3) Uani 0.564(19) 1 d . . P A 2
H72D H 1.037881 0.388334 0.285808 0.075 Uiso 0.564(19) 1 calc R U P A 2
H72E H 1.111839 0.328742 0.314712 0.075 Uiso 0.564(19) 1 calc R U P A 2
H72F H 1.008623 0.298903 0.289473 0.075 Uiso 0.564(19) 1 calc R U P A 2
C73 C 0.7596(7) 0.5728(5) 0.3524(4) 0.039(2) Uani 1 1 d . . . . .
H73 H 0.688225 0.586278 0.345521 0.047 Uiso 1 1 calc R U . . .
C74 C 0.7892(8) 0.5997(6) 0.4082(4) 0.053(3) Uani 1 1 d . . . . .
H74A H 0.780296 0.655748 0.410875 0.080 Uiso 1 1 calc R U . . .
H74B H 0.747091 0.573688 0.433009 0.080 Uiso 1 1 calc R U . . .
H74C H 0.858963 0.586618 0.415992 0.080 Uiso 1 1 calc R U . . .
C75 C 0.8222(8) 0.6175(7) 0.3132(5) 0.069(4) Uani 1 1 d . . . . .
H75A H 0.814156 0.673165 0.318617 0.104 Uiso 1 1 calc R U . . .
H75B H 0.892365 0.603550 0.318370 0.104 Uiso 1 1 calc R U . . .
H75C H 0.799657 0.604039 0.277905 0.104 Uiso 1 1 calc R U . . .

loop_
_atom_site_aniso_label
_atom_site_aniso_U_11
_atom_site_aniso_U_22
_atom_site_aniso_U_33
_atom_site_aniso_U_23
_atom_site_aniso_U_13
_atom_site_aniso_U_12
Pb1 0.01217(14) 0.02313(14) 0.01586(15) 0.00372(11) -0.00310(10) -0.00101(11)
Pb2 0.03477(19) 0.01513(13) 0.01490(15) 0.00288(11) 0.00252(12) 0.00649(12)
O1 0.018(3) 0.015(2) 0.020(3) 0.0001(19) -0.001(2) 0.0020(19)
O2 0.030(3) 0.017(2) 0.020(3) 0.000(2) -0.010(2) -0.001(2)
O3 0.012(3) 0.017(2) 0.014(2) -0.0002(19) -0.005(2) 0.0054(19)
B1 0.017(4) 0.012(3) 0.016(4) -0.010(3) -0.005(3) -0.003(3)
C2 0.017(3) 0.013(3) 0.010(3) 0.005(2) -0.003(3) -0.003(2)
C3 0.020(4) 0.018(3) 0.021(4) -0.002(3) -0.007(3) 0.000(3)
C4 0.026(4) 0.020(4) 0.037(5) -0.012(3) -0.004(4) 0.012(3)
C5 0.019(4) 0.035(4) 0.050(6) -0.010(4) -0.010(4) 0.005(3)
C6 0.015(4) 0.032(4) 0.030(5) -0.002(3) -0.005(3) 0.002(3)
C7 0.014(3) 0.019(3) 0.020(4) 0.002(3) 0.001(3) -0.002(3)
C8 0.026(4) 0.017(3) 0.018(4) -0.005(3) -0.004(3) 0.000(3)
C9 0.043(5) 0.018(4) 0.039(5) 0.000(3) 0.002(4) -0.003(4)
C10 0.027(5) 0.034(4) 0.028(4) -0.014(3) -0.006(4) 0.003(4)
C11 0.020(5) 0.057(6) 0.107(9) -0.028(6) -0.017(6) 0.022(4)
C12 0.035(6) 0.065(8) 0.121(10) -0.026(7) 0.011(7) 0.023(6)
C13 0.095(12) 0.197(19) 0.110(11) 0.027(11) -0.035(10) 0.102(13)
C14 0.013(4) 0.015(3) 0.038(4) -0.002(3) -0.010(3) -0.004(3)
C15 0.024(4) 0.028(4) 0.029(4) -0.010(3) 0.000(3) -0.005(3)
C16 0.034(5) 0.023(4) 0.045(5) 0.009(4) -0.009(4) -0.007(3)
C21 0.020(4) 0.010(3) 0.018(3) -0.005(2) 0.000(3) 0.002(3)
C22 0.021(4) 0.017(3) 0.017(3) -0.004(3) -0.006(3) -0.001(3)
C23 0.016(4) 0.024(4) 0.017(3) -0.003(3) -0.005(3) -0.005(3)
C24 0.018(4) 0.014(3) 0.022(4) -0.005(3) -0.001(3) -0.004(3)
C25 0.027(4) 0.023(4) 0.020(4) 0.000(3) -0.008(3) -0.006(3)
C26 0.015(4) 0.018(3) 0.022(4) -0.001(3) -0.008(3) -0.002(3)
C27 0.024(4) 0.028(4) 0.015(4) 0.000(3) -0.002(3) -0.012(3)
C28 0.045(6) 0.034(5) 0.040(6) 0.005(4) -0.023(5) 0.002(4)
C29 0.033(5) 0.041(5) 0.022(4) -0.009(3) -0.013(4) -0.012(4)
C30 0.018(4) 0.035(4) 0.021(4) 0.002(3) -0.008(3) -0.011(3)
C31 0.025(5) 0.048(5) 0.046(6) 0.000(4) 0.009(4) -0.011(4)
C32 0.032(5) 0.039(5) 0.042(6) 0.012(4) -0.007(4) -0.009(4)
C33 0.017(4) 0.036(4) 0.011(4) -0.003(3) 0.000(3) -0.018(3)
C34 0.054(7) 0.062(6) 0.031(5) -0.030(5) 0.007(5) -0.027(5)
C35 0.034(5) 0.054(6) 0.049(6) 0.016(5) -0.020(5) -0.016(4)
B41 0.014(4) 0.009(3) 0.021(4) 0.003(3) -0.002(3) -0.004(3)
C42 0.016(3) 0.013(3) 0.017(3) -0.004(3) 0.000(3) 0.003(3)
C43 0.013(3) 0.017(3) 0.011(3) -0.003(2) -0.006(2) 0.004(2)
C44 0.019(4) 0.022(4) 0.024(4) 0.001(3) -0.008(3) 0.004(3)
C45 0.030(4) 0.019(3) 0.019(4) -0.006(3) -0.016(3) 0.005(3)
C46 0.037(4) 0.022(4) 0.020(4) 0.005(3) -0.009(3) 0.008(3)
C47 0.027(4) 0.020(4) 0.017(4) 0.002(3) -0.006(3) 0.002(3)
C48 0.012(3) 0.017(3) 0.024(4) 0.002(3) -0.008(3) -0.002(3)
C49 0.023(4) 0.035(4) 0.014(4) 0.001(3) 0.007(3) 0.001(3)
C50 0.020(4) 0.025(4) 0.032(5) -0.001(3) -0.010(4) -0.007(3)
C51 0.035(5) 0.027(4) 0.038(5) 0.002(4) -0.026(4) -0.001(4)
C52 0.053(6) 0.039(5) 0.053(6) -0.007(5) -0.030(5) 0.014(4)
C53 0.084(9) 0.100(9) 0.027(5) -0.001(6) -0.033(5) 0.026(8)
C54 0.028(4) 0.044(5) 0.032(5) 0.018(4) -0.003(4) -0.001(4)
C55 0.032(5) 0.033(4) 0.096(9) 0.034(5) -0.014(6) -0.013(4)
C56 0.034(6) 0.123(10) 0.030(5) 0.023(6) 0.011(5) 0.000(6)
C61 0.016(3) 0.039(3) 0.010(3) 0.009(2) 0.002(2) 0.007(2)
C62 0.022(3) 0.040(3) 0.016(4) 0.013(3) 0.009(3) 0.015(2)
C63 0.027(3) 0.075(4) 0.030(5) 0.014(4) 0.009(3) 0.031(2)
C64 0.020(3) 0.093(4) 0.025(4) 0.026(4) 0.016(3) 0.022(3)
C65 0.017(3) 0.091(4) 0.019(4) 0.024(4) 0.012(3) 0.011(3)
C66 0.014(3) 0.056(3) 0.019(4) 0.011(3) 0.006(2) -0.001(2)
C67 0.034(5) 0.028(4) 0.027(4) 0.000(3) 0.013(4) 0.015(3)
C68 0.078(9) 0.063(7) 0.038(5) -0.015(5) 0.005(6) -0.017(6)
C69 0.081(9) 0.041(6) 0.095(10) 0.027(6) 0.028(8) 0.018(6)
C70A 0.015(5) 0.046(8) 0.039(6) -0.014(6) -0.002(5) 0.000(5)
C71A 0.039(14) 0.063(17) 0.043(9) -0.001(12) -0.016(9) 0.015(14)
C72A 0.023(5) 0.074(7) 0.054(6) -0.017(5) 0.010(4) 0.009(5)
C70B 0.016(5) 0.046(8) 0.039(6) -0.014(6) -0.002(5) 0.000(5)
C71B 0.036(12) 0.090(16) 0.053(14) 0.018(11) -0.010(10) 0.019(11)
C72B 0.023(5) 0.074(7) 0.054(6) -0.017(5) 0.010(4) 0.009(5)
C73 0.037(5) 0.043(4) 0.037(5) 0.021(4) -0.013(4) -0.022(4)
C74 0.056(7) 0.049(6) 0.054(6) 0.011(5) -0.013(5) -0.032(5)
C75 0.038(6) 0.097(9) 0.072(8) 0.049(7) -0.018(6) -0.042(6)

loop_
_atom_type_symbol
_atom_type_description
_atom_type_scat_dispersion_real
_atom_type_scat_dispersion_imag
_atom_type_scat_source
C C 0.0033 0.0016 'International Tables Vol C Tables 4.2.6.8 and 6.1.1.4'
H H 0.0000 0.0000 'International Tables Vol C Tables 4.2.6.8 and 6.1.1.4'
B B 0.0013 0.0007 'International Tables Vol C Tables 4.2.6.8 and 6.1.1.4'
O O 0.0106 0.0060 'International Tables Vol C Tables 4.2.6.8 and 6.1.1.4'
Pb Pb -3.3944 10.1111 'International Tables Vol C Tables 4.2.6.8 and 6.1.1.4'

loop_
_geom_angle_atom_site_label_1
_geom_angle_atom_site_label_2
_geom_angle_atom_site_label_3
_geom_angle
_geom_angle_site_symmetry_1
_geom_angle_site_symmetry_3
O2 Pb1 O1 81.08(18) . .
O2 Pb1 O3 76.85(17) . 3_666
O1 Pb1 O3 100.50(17) . 3_666
O2 Pb1 Pb2 35.79(13) . 3_666
O1 Pb1 Pb2 96.42(12) . 3_666
O3 Pb1 Pb2 42.00(11) 3_666 3_666
O2 Pb1 Pb2 34.67(13) . .
O1 Pb1 Pb2 46.44(12) . .
O3 Pb1 Pb2 85.10(12) 3_666 .
Pb2 Pb1 Pb2 57.077(9) 3_666 .
O2 Pb2 O2 77.7(2) . 3_666
O2 Pb2 O3 102.02(17) . .
O2 Pb2 O3 74.52(17) 3_666 .
O2 Pb2 O1 72.28(17) . .
O2 Pb2 O1 112.01(17) 3_666 .
O3 Pb2 O1 169.46(16) . .
O2 Pb2 Pb2 39.11(13) . 3_666
O2 Pb2 Pb2 38.58(13) 3_666 3_666
O3 Pb2 Pb2 87.74(11) . 3_666
O1 Pb2 Pb2 92.74(10) . 3_666
O2 Pb2 Pb1 94.83(13) . 3_666
O2 Pb2 Pb1 35.23(13) 3_666 3_666
O3 Pb2 Pb1 40.19(11) . 3_666
O1 Pb2 Pb1 147.20(11) . 3_666
Pb2 Pb2 Pb1 61.728(10) 3_666 3_666
O2 Pb2 Pb1 34.58(13) . .
O2 Pb2 Pb1 93.88(13) 3_666 .
O3 Pb2 Pb1 136.26(11) . .
O1 Pb2 Pb1 37.74(10) . .
Pb2 Pb2 Pb1 61.197(10) 3_666 .
Pb1 Pb2 Pb1 122.925(8) 3_666 .
B1 O1 Pb1 129.0(5) . .
B1 O1 Pb2 117.2(4) . .
Pb1 O1 Pb2 95.82(16) . .
Pb1 O2 Pb2 110.7(2) . .
Pb1 O2 Pb2 109.0(2) . 3_666
Pb2 O2 Pb2 102.3(2) . 3_666
B41 O3 Pb1 118.1(4) . 3_666
B41 O3 Pb2 128.3(4) . .
Pb1 O3 Pb2 97.81(17) 3_666 .
O1 B1 C21 116.1(6) . .
O1 B1 C2 123.4(7) . .
C21 B1 C2 120.5(6) . .
C3 C2 C7 116.5(7) . .
C3 C2 B1 117.2(6) . .
C7 C2 B1 126.1(6) . .
C4 C3 C2 120.6(7) . .
C4 C3 C8 118.2(6) . .
C2 C3 C8 121.1(7) . .
C5 C4 C3 122.2(7) . .
C5 C4 H4 118.9 . .
C3 C4 H4 118.9 . .
C6 C5 C4 116.8(7) . .
C6 C5 C11 121.2(8) . .
C4 C5 C11 122.0(8) . .
C5 C6 C7 123.1(8) . .
C5 C6 H6 118.5 . .
C7 C6 H6 118.5 . .
C6 C7 C2 120.7(7) . .
C6 C7 C14 116.6(7) . .
C2 C7 C14 122.7(6) . .
C9 C8 C3 111.6(7) . .
C9 C8 C10 110.2(6) . .
C3 C8 C10 110.6(6) . .
C9 C8 H8 108.1 . .
C3 C8 H8 108.1 . .
C10 C8 H8 108.1 . .
C8 C9 H9A 109.5 . .
C8 C9 H9B 109.5 . .
H9A C9 H9B 109.5 . .
C8 C9 H9C 109.5 . .
H9A C9 H9C 109.5 . .
H9B C9 H9C 109.5 . .
C8 C10 H10A 109.5 . .
C8 C10 H10B 109.5 . .
H10A C10 H10B 109.5 . .
C8 C10 H10C 109.5 . .
H10A C10 H10C 109.5 . .
H10B C10 H10C 109.5 . .
C12 C11 C13 111.5(11) . .
C12 C11 C5 113.8(10) . .
C13 C11 C5 109.9(11) . .
C12 C11 H11 107.1 . .
C13 C11 H11 107.1 . .
C5 C11 H11 107.1 . .
C11 C12 H12A 109.5 . .
C11 C12 H12B 109.5 . .
H12A C12 H12B 109.5 . .
C11 C12 H12C 109.5 . .
H12A C12 H12C 109.5 . .
H12B C12 H12C 109.5 . .
C11 C13 H13A 109.5 . .
C11 C13 H13B 109.5 . .
H13A C13 H13B 109.5 . .
C11 C13 H13C 109.5 . .
H13A C13 H13C 109.5 . .
H13B C13 H13C 109.5 . .
C15 C14 C7 113.1(6) . .
C15 C14 C16 107.3(6) . .
C7 C14 C16 110.0(7) . .
C15 C14 H14 108.8 . .
C7 C14 H14 108.8 . .
C16 C14 H14 108.8 . .
C14 C15 H15A 109.5 . .
C14 C15 H15B 109.5 . .
H15A C15 H15B 109.5 . .
C14 C15 H15C 109.5 . .
H15A C15 H15C 109.5 . .
H15B C15 H15C 109.5 . .
C14 C16 H16A 109.5 . .
C14 C16 H16B 109.5 . .
H16A C16 H16B 109.5 . .
C14 C16 H16C 109.5 . .
H16A C16 H16C 109.5 . .
H16B C16 H16C 109.5 . .
C22 C21 C26 117.2(7) . .
C22 C21 B1 121.7(6) . .
C26 C21 B1 121.0(6) . .
C23 C22 C21 119.3(7) . .
C23 C22 C27 118.1(6) . .
C21 C22 C27 122.5(7) . .
C24 C23 C22 123.9(7) . .
C24 C23 H23 118.1 . .
C22 C23 H23 118.1 . .
C23 C24 C25 116.1(7) . .
C23 C24 C30 121.6(7) . .
C25 C24 C30 122.3(7) . .
C26 C25 C24 123.1(7) . .
C26 C25 H25 118.5 . .
C24 C25 H25 118.5 . .
C25 C26 C21 120.4(7) . .
C25 C26 C33 118.1(7) . .
C21 C26 C33 121.4(6) . .
C29 C27 C22 112.9(6) . .
C29 C27 C28 110.2(7) . .
C22 C27 C28 109.2(7) . .
C29 C27 H27 108.1 . .
C22 C27 H27 108.1 . .
C28 C27 H27 108.1 . .
C27 C28 H28A 109.5 . .
C27 C28 H28B 109.5 . .
H28A C28 H28B 109.5 . .
C27 C28 H28C 109.5 . .
H28A C28 H28C 109.5 . .
H28B C28 H28C 109.5 . .
C27 C29 H29A 109.5 . .
C27 C29 H29B 109.5 . .
H29A C29 H29B 109.5 . .
C27 C29 H29C 109.5 . .
H29A C29 H29C 109.5 . .
H29B C29 H29C 109.5 . .
C31 C30 C24 111.0(7) . .
C31 C30 C32 110.9(7) . .
C24 C30 C32 112.3(7) . .
C31 C30 H30 107.5 . .
C24 C30 H30 107.5 . .
C32 C30 H30 107.5 . .
C30 C31 H31A 109.5 . .
C30 C31 H31B 109.5 . .
H31A C31 H31B 109.5 . .
C30 C31 H31C 109.5 . .
H31A C31 H31C 109.5 . .
H31B C31 H31C 109.5 . .
C30 C32 H32A 109.5 . .
C30 C32 H32B 109.5 . .
H32A C32 H32B 109.5 . .
C30 C32 H32C 109.5 . .
H32A C32 H32C 109.5 . .
H32B C32 H32C 109.5 . .
C26 C33 C34 111.5(7) . .
C26 C33 C35 112.5(6) . .
C34 C33 C35 111.6(8) . .
C26 C33 H33 106.9 . .
C34 C33 H33 106.9 . .
C35 C33 H33 106.9 . .
C33 C34 H34A 109.5 . .
C33 C34 H34B 109.5 . .
H34A C34 H34B 109.5 . .
C33 C34 H34C 109.5 . .
H34A C34 H34C 109.5 . .
H34B C34 H34C 109.5 . .
C33 C35 H35A 109.5 . .
C33 C35 H35B 109.5 . .
H35A C35 H35B 109.5 . .
C33 C35 H35C 109.5 . .
H35A C35 H35C 109.5 . .
H35B C35 H35C 109.5 . .
O3 B41 C42 120.8(7) . .
O3 B41 C61 110.6(6) . .
C42 B41 C61 128.3(7) . .
C43 C42 C47 116.7(7) . .
C43 C42 B41 120.7(6) . .
C47 C42 B41 122.6(6) . .
C44 C43 C42 119.9(7) . .
C44 C43 C48 115.3(6) . .
C42 C43 C48 124.7(6) . .
C45 C44 C43 123.6(7) . .
C45 C44 H44 118.2 . .
C43 C44 H44 118.2 . .
C44 C45 C46 116.6(7) . .
C44 C45 C51 121.3(8) . .
C46 C45 C51 122.1(7) . .
C47 C46 C45 122.4(7) . .
C47 C46 H46 118.8 . .
C45 C46 H46 118.8 . .
C46 C47 C42 120.7(7) . .
C46 C47 C54 117.3(7) . .
C42 C47 C54 122.0(7) . .
C49 C48 C43 112.0(6) . .
C49 C48 C50 110.6(6) . .
C43 C48 C50 109.8(6) . .
C49 C48 H48 108.1 . .
C43 C48 H48 108.1 . .
C50 C48 H48 108.1 . .
C48 C49 H49A 109.5 . .
C48 C49 H49B 109.5 . .
H49A C49 H49B 109.5 . .
C48 C49 H49C 109.5 . .
H49A C49 H49C 109.5 . .
H49B C49 H49C 109.5 . .
C48 C50 H50A 109.5 . .
C48 C50 H50B 109.5 . .
H50A C50 H50B 109.5 . .
C48 C50 H50C 109.5 . .
H50A C50 H50C 109.5 . .
H50B C50 H50C 109.5 . .
C53 C51 C52 112.0(8) . .
C53 C51 C45 113.5(8) . .
C52 C51 C45 110.9(7) . .
C53 C51 H51 106.6 . .
C52 C51 H51 106.6 . .
C45 C51 H51 106.6 . .
C51 C52 H52A 109.5 . .
C51 C52 H52B 109.5 . .
H52A C52 H52B 109.5 . .
C51 C52 H52C 109.5 . .
H52A C52 H52C 109.5 . .
H52B C52 H52C 109.5 . .
C51 C53 H53A 109.5 . .
C51 C53 H53B 109.5 . .
H53A C53 H53B 109.5 . .
C51 C53 H53C 109.5 . .
H53A C53 H53C 109.5 . .
H53B C53 H53C 109.5 . .
C47 C54 C56 112.5(8) . .
C47 C54 C55 109.2(7) . .
C56 C54 C55 111.4(8) . .
C47 C54 H54 107.9 . .
C56 C54 H54 107.9 . .
C55 C54 H54 107.9 . .
C54 C55 H55A 109.5 . .
C54 C55 H55B 109.5 . .
H55A C55 H55B 109.5 . .
C54 C55 H55C 109.5 . .
H55A C55 H55C 109.5 . .
H55B C55 H55C 109.5 . .
C54 C56 H56A 109.5 . .
C54 C56 H56B 109.5 . .
H56A C56 H56B 109.5 . .
C54 C56 H56C 109.5 . .
H56A C56 H56C 109.5 . .
H56B C56 H56C 109.5 . .
C66 C61 C62 118.5(7) . .
C66 C61 B41 122.8(7) . .
C62 C61 B41 116.2(6) . .
C63 C62 C61 119.3(9) . .
C63 C62 C67 122.0(8) . .
C61 C62 C67 118.7(7) . .
C64 C63 C62 121.5(10) . .
C64 C63 H63 119.2 . .
C62 C63 H63 119.2 . .
C65 C64 C63 118.6(9) . .
C65 C64 C70A 137.0(13) . .
C63 C64 C70A 104.3(13) . .
C65 C64 C70B 110.2(12) . .
C63 C64 C70B 131.2(12) . .
C64 C65 C66 122.5(10) . .
C64 C65 H65 118.7 . .
C66 C65 H65 118.7 . .
C65 C66 C61 119.3(9) . .
C65 C66 C73 119.1(8) . .
C61 C66 C73 121.6(7) . .
C69 C67 C68 110.6(9) . .
C69 C67 C62 115.6(8) . .
C68 C67 C62 110.8(7) . .
C69 C67 H67 106.4 . .
C68 C67 H67 106.4 . .
C62 C67 H67 106.4 . .
C67 C68 H68A 109.5 . .
C67 C68 H68B 109.5 . .
H68A C68 H68B 109.5 . .
C67 C68 H68C 109.5 . .
H68A C68 H68C 109.5 . .
H68B C68 H68C 109.5 . .
C67 C69 H69A 109.5 . .
C67 C69 H69B 109.5 . .
H69A C69 H69B 109.5 . .
C67 C69 H69C 109.5 . .
H69A C69 H69C 109.5 . .
H69B C69 H69C 109.5 . .
C72A C70A C64 107.1(16) . .
C72A C70A C71A 114(2) . .
C64 C70A C71A 104.5(18) . .
C72A C70A H70A 110.2 . .
C64 C70A H70A 110.2 . .
C71A C70A H70A 110.2 . .
C70A C71A H71D 109.5 . .
C70A C71A H71E 109.5 . .
H71D C71A H71E 109.5 . .
C70A C71A H71F 109.5 . .
H71D C71A H71F 109.5 . .
H71E C71A H71F 109.5 . .
C70A C72A H72A 109.5 . .
C70A C72A H72B 109.5 . .
H72A C72A H72B 109.5 . .
C70A C72A H72C 109.5 . .
H72A C72A H72C 109.5 . .
H72B C72A H72C 109.5 . .
C72B C70B C71B 110.6(17) . .
C72B C70B C64 108.9(12) . .
C71B C70B C64 108.2(15) . .
C72B C70B H70B 109.7 . .
C71B C70B H70B 109.7 . .
C64 C70B H70B 109.7 . .
C70B C71B H71A 109.5 . .
C70B C71B H71B 109.5 . .
H71A C71B H71B 109.5 . .
C70B C71B H71C 109.5 . .
H71A C71B H71C 109.5 . .
H71B C71B H71C 109.5 . .
C70B C72B H72D 109.5 . .
C70B C72B H72E 109.5 . .
H72D C72B H72E 109.5 . .
C70B C72B H72F 109.5 . .
H72D C72B H72F 109.5 . .
H72E C72B H72F 109.5 . .
C66 C73 C75 110.2(9) . .
C66 C73 C74 113.2(7) . .
C75 C73 C74 109.3(8) . .
C66 C73 H73 108.0 . .
C75 C73 H73 108.0 . .
C74 C73 H73 108.0 . .
C73 C74 H74A 109.5 . .
C73 C74 H74B 109.5 . .
H74A C74 H74B 109.5 . .
C73 C74 H74C 109.5 . .
H74A C74 H74C 109.5 . .
H74B C74 H74C 109.5 . .
C73 C75 H75A 109.5 . .
C73 C75 H75B 109.5 . .
H75A C75 H75B 109.5 . .
C73 C75 H75C 109.5 . .
H75A C75 H75C 109.5 . .
H75B C75 H75C 109.5 . .

loop_
_geom_bond_atom_site_label_1
_geom_bond_atom_site_label_2
_geom_bond_distance
_geom_bond_site_symmetry_2
Pb1 O2 2.201(5) .
Pb1 O1 2.231(5) .
Pb1 O3 2.350(5) 3_666
Pb1 Pb2 3.6078(4) 3_666
Pb1 Pb2 3.6260(4) .
Pb2 O2 2.206(5) .
Pb2 O2 2.231(5) 3_666
Pb2 O3 2.437(5) .
Pb2 O1 2.641(5) .
Pb2 Pb2 3.4560(5) 3_666
O1 B1 1.352(9) .
O3 B41 1.355(10) .
B1 C21 1.605(11) .
B1 C2 1.607(11) .
C2 C3 1.407(9) .
C2 C7 1.424(10) .
C3 C4 1.398(11) .
C3 C8 1.531(10) .
C4 C5 1.397(11) .
C4 H4 0.9500 .
C5 C6 1.369(11) .
C5 C11 1.532(12) .
C6 C7 1.384(10) .
C6 H6 0.9500 .
C7 C14 1.552(10) .
C8 C9 1.519(10) .
C8 C10 1.534(10) .
C8 H8 1.0000 .
C9 H9A 0.9800 .
C9 H9B 0.9800 .
C9 H9C 0.9800 .
C10 H10A 0.9800 .
C10 H10B 0.9800 .
C10 H10C 0.9800 .
C11 C12 1.480(16) .
C11 C13 1.509(19) .
C11 H11 1.0000 .
C12 H12A 0.9800 .
C12 H12B 0.9800 .
C12 H12C 0.9800 .
C13 H13A 0.9800 .
C13 H13B 0.9800 .
C13 H13C 0.9800 .
C14 C15 1.500(11) .
C14 C16 1.557(11) .
C14 H14 1.0000 .
C15 H15A 0.9800 .
C15 H15B 0.9800 .
C15 H15C 0.9800 .
C16 H16A 0.9800 .
C16 H16B 0.9800 .
C16 H16C 0.9800 .
C21 C22 1.413(10) .
C21 C26 1.418(10) .
C22 C23 1.409(10) .
C22 C27 1.529(10) .
C23 C24 1.372(10) .
C23 H23 0.9500 .
C24 C25 1.390(10) .
C24 C30 1.507(10) .
C25 C26 1.390(10) .
C25 H25 0.9500 .
C26 C33 1.524(9) .
C27 C29 1.518(10) .
C27 C28 1.557(12) .
C27 H27 1.0000 .
C28 H28A 0.9800 .
C28 H28B 0.9800 .
C28 H28C 0.9800 .
C29 H29A 0.9800 .
C29 H29B 0.9800 .
C29 H29C 0.9800 .
C30 C31 1.503(12) .
C30 C32 1.541(11) .
C30 H30 1.0000 .
C31 H31A 0.9800 .
C31 H31B 0.9800 .
C31 H31C 0.9800 .
C32 H32A 0.9800 .
C32 H32B 0.9800 .
C32 H32C 0.9800 .
C33 C34 1.524(11) .
C33 C35 1.536(12) .
C33 H33 1.0000 .
C34 H34A 0.9800 .
C34 H34B 0.9800 .
C34 H34C 0.9800 .
C35 H35A 0.9800 .
C35 H35B 0.9800 .
C35 H35C 0.9800 .
B41 C42 1.593(11) .
B41 C61 1.612(11) .
C42 C43 1.416(10) .
C42 C47 1.435(10) .
C43 C44 1.399(10) .
C43 C48 1.531(10) .
C44 C45 1.382(11) .
C44 H44 0.9500 .
C45 C46 1.395(12) .
C45 C51 1.521(11) .
C46 C47 1.389(11) .
C46 H46 0.9500 .
C47 C54 1.513(11) .
C48 C49 1.502(10) .
C48 C50 1.540(10) .
C48 H48 1.0000 .
C49 H49A 0.9800 .
C49 H49B 0.9800 .
C49 H49C 0.9800 .
C50 H50A 0.9800 .
C50 H50B 0.9800 .
C50 H50C 0.9800 .
C51 C53 1.500(14) .
C51 C52 1.520(12) .
C51 H51 1.0000 .
C52 H52A 0.9800 .
C52 H52B 0.9800 .
C52 H52C 0.9800 .
C53 H53A 0.9800 .
C53 H53B 0.9800 .
C53 H53C 0.9800 .
C54 C56 1.521(13) .
C54 C55 1.555(12) .
C54 H54 1.0000 .
C55 H55A 0.9800 .
C55 H55B 0.9800 .
C55 H55C 0.9800 .
C56 H56A 0.9800 .
C56 H56B 0.9800 .
C56 H56C 0.9800 .
C61 C66 1.414(11) .
C61 C62 1.419(11) .
C62 C63 1.393(11) .
C62 C67 1.534(12) .
C63 C64 1.388(15) .
C63 H63 0.9500 .
C64 C65 1.366(14) .
C64 C70A 1.56(2) .
C64 C70B 1.563(18) .
C65 C66 1.388(11) .
C65 H65 0.9500 .
C66 C73 1.512(12) .
C67 C69 1.513(12) .
C67 C68 1.524(13) .
C67 H67 1.0000 .
C68 H68A 0.9800 .
C68 H68B 0.9800 .
C68 H68C 0.9800 .
C69 H69A 0.9800 .
C69 H69B 0.9800 .
C69 H69C 0.9800 .
C70A C72A 1.53(3) .
C70A C71A 1.58(4) .
C70A H70A 1.0000 .
C71A H71D 0.9800 .
C71A H71E 0.9800 .
C71A H71F 0.9800 .
C72A H72A 0.9800 .
C72A H72B 0.9800 .
C72A H72C 0.9800 .
C70B C72B 1.488(19) .
C70B C71B 1.51(3) .
C70B H70B 1.0000 .
C71B H71A 0.9800 .
C71B H71B 0.9800 .
C71B H71C 0.9800 .
C72B H72D 0.9800 .
C72B H72E 0.9800 .
C72B H72F 0.9800 .
C73 C75 1.547(12) .
C73 C74 1.554(14) .
C73 H73 1.0000 .
C74 H74A 0.9800 .
C74 H74B 0.9800 .
C74 H74C 0.9800 .
C75 H75A 0.9800 .
C75 H75B 0.9800 .
C75 H75C 0.9800 .

loop_
_geom_torsion_atom_site_label_1
_geom_torsion_atom_site_label_2
_geom_torsion_atom_site_label_3
_geom_torsion_atom_site_label_4
_geom_torsion
_geom_torsion_site_symmetry_1
Pb1 O1 B1 C21 -177.3(4) .
Pb2 O1 B1 C21 -52.9(7) .
Pb1 O1 B1 C2 3.7(10) .
Pb2 O1 B1 C2 128.1(6) .
O1 B1 C2 C3 119.8(7) .
C21 B1 C2 C3 -59.2(9) .
O1 B1 C2 C7 -65.4(10) .
C21 B1 C2 C7 115.6(7) .
C7 C2 C3 C4 -3.0(11) .
B1 C2 C3 C4 172.4(7) .
C7 C2 C3 C8 174.7(6) .
B1 C2 C3 C8 -9.9(10) .
C2 C3 C4 C5 1.3(13) .
C8 C3 C4 C5 -176.5(8) .
C3 C4 C5 C6 1.2(14) .
C3 C4 C5 C11 -177.1(10) .
C4 C5 C6 C7 -1.8(14) .
C11 C5 C6 C7 176.5(9) .
C5 C6 C7 C2 0.0(13) .
C5 C6 C7 C14 -178.7(8) .
C3 C2 C7 C6 2.3(10) .
B1 C2 C7 C6 -172.5(7) .
C3 C2 C7 C14 -179.0(7) .
B1 C2 C7 C14 6.1(11) .
C4 C3 C8 C9 -71.7(9) .
C2 C3 C8 C9 110.5(8) .
C4 C3 C8 C10 51.3(9) .
C2 C3 C8 C10 -126.4(8) .
C6 C5 C11 C12 137.6(11) .
C4 C5 C11 C12 -44.2(16) .
C6 C5 C11 C13 -96.5(14) .
C4 C5 C11 C13 81.7(14) .
C6 C7 C14 C15 58.4(9) .
C2 C7 C14 C15 -120.3(8) .
C6 C7 C14 C16 -61.6(9) .
C2 C7 C14 C16 119.8(7) .
O1 B1 C21 C22 -54.0(9) .
C2 B1 C21 C22 125.0(7) .
O1 B1 C21 C26 128.1(7) .
C2 B1 C21 C26 -52.9(9) .
C26 C21 C22 C23 1.9(10) .
B1 C21 C22 C23 -176.0(6) .
C26 C21 C22 C27 -176.7(6) .
B1 C21 C22 C27 5.3(10) .
C21 C22 C23 C24 -0.4(11) .
C27 C22 C23 C24 178.3(7) .
C22 C23 C24 C25 -1.2(11) .
C22 C23 C24 C30 -178.6(7) .
C23 C24 C25 C26 1.3(11) .
C30 C24 C25 C26 178.7(7) .
C24 C25 C26 C21 0.2(12) .
C24 C25 C26 C33 -175.5(7) .
C22 C21 C26 C25 -1.8(10) .
B1 C21 C26 C25 176.2(7) .
C22 C21 C26 C33 173.7(6) .
B1 C21 C26 C33 -8.3(10) .
C23 C22 C27 C29 53.5(9) .
C21 C22 C27 C29 -127.8(7) .
C23 C22 C27 C28 -69.5(8) .
C21 C22 C27 C28 109.2(8) .
C23 C24 C30 C31 110.0(8) .
C25 C24 C30 C31 -67.3(10) .
C23 C24 C30 C32 -125.2(8) .
C25 C24 C30 C32 57.5(10) .
C25 C26 C33 C34 57.4(10) .
C21 C26 C33 C34 -118.2(8) .
C25 C26 C33 C35 -68.9(9) .
C21 C26 C33 C35 115.5(8) .
Pb1 O3 B41 C42 175.0(4) 3_666
Pb2 O3 B41 C42 -56.8(8) .
Pb1 O3 B41 C61 0.3(7) 3_666
Pb2 O3 B41 C61 128.5(5) .
O3 B41 C42 C43 -40.7(9) .
C61 B41 C42 C43 132.9(7) .
O3 B41 C42 C47 139.7(7) .
C61 B41 C42 C47 -46.7(10) .
C47 C42 C43 C44 -1.6(10) .
B41 C42 C43 C44 178.8(6) .
C47 C42 C43 C48 174.9(6) .
B41 C42 C43 C48 -4.7(10) .
C42 C43 C44 C45 0.0(11) .
C48 C43 C44 C45 -176.8(7) .
C43 C44 C45 C46 1.3(11) .
C43 C44 C45 C51 -179.1(7) .
C44 C45 C46 C47 -0.9(11) .
C51 C45 C46 C47 179.5(7) .
C45 C46 C47 C42 -0.7(12) .
C45 C46 C47 C54 179.4(7) .
C43 C42 C47 C46 1.9(10) .
B41 C42 C47 C46 -178.5(7) .
C43 C42 C47 C54 -178.2(7) .
B41 C42 C47 C54 1.4(11) .
C44 C43 C48 C49 -61.3(8) .
C42 C43 C48 C49 122.1(7) .
C44 C43 C48 C50 61.9(8) .
C42 C43 C48 C50 -114.6(7) .
C44 C45 C51 C53 -145.7(9) .
C46 C45 C51 C53 33.9(11) .
C44 C45 C51 C52 87.2(10) .
C46 C45 C51 C52 -93.2(10) .
C46 C47 C54 C56 -52.9(10) .
C42 C47 C54 C56 127.2(8) .
C46 C47 C54 C55 71.3(10) .
C42 C47 C54 C55 -108.6(9) .
O3 B41 C61 C66 -72.1(9) .
C42 B41 C61 C66 113.8(9) .
O3 B41 C61 C62 89.8(8) .
C42 B41 C61 C62 -84.4(9) .
C66 C61 C62 C63 2.6(11) .
B41 C61 C62 C63 -160.1(7) .
C66 C61 C62 C67 -178.0(7) .
B41 C61 C62 C67 19.4(10) .
C61 C62 C63 C64 0.2(12) .
C67 C62 C63 C64 -179.2(8) .
C62 C63 C64 C65 -4.4(13) .
C62 C63 C64 C70A 178.0(12) .
C62 C63 C64 C70B 176.9(11) .
C63 C64 C65 C66 5.8(13) .
C70A C64 C65 C66 -177.6(15) .
C70B C64 C65 C66 -175.3(10) .
C64 C65 C66 C61 -3.0(12) .
C64 C65 C66 C73 177.1(8) .
C62 C61 C66 C65 -1.3(11) .
B41 C61 C66 C65 160.1(7) .
C62 C61 C66 C73 178.6(7) .
B41 C61 C66 C73 -20.0(11) .
C63 C62 C67 C69 35.3(11) .
C61 C62 C67 C69 -144.1(8) .
C63 C62 C67 C68 -91.5(10) .
C61 C62 C67 C68 89.1(9) .
C65 C64 C70A C72A -62(2) .
C63 C64 C70A C72A 114.5(14) .
C65 C64 C70A C71A 59(3) .
C63 C64 C70A C71A -123.9(19) .
C65 C64 C70B C72B -103.3(13) .
C63 C64 C70B C72B 75.5(17) .
C65 C64 C70B C71B 136.5(17) .
C63 C64 C70B C71B -45(2) .
C65 C66 C73 C75 59.0(10) .
C61 C66 C73 C75 -120.9(9) .
C65 C66 C73 C74 -63.7(11) .
C61 C66 C73 C74 116.4(9) .
